data_1506987
loop_
_publ_author_name
'Palomo, Claudio'
'Aizpurua, Jesus M.'
'Ganboa, I\~naki'
'Benito, Ana'
'Cuerdo, Lourdes'
'Fratila, Raluca M.'
'Jimenez, Azucena'
'Loinaz, Iraida'
'Miranda, Jos\'e I'
'Pytlewska, Kinga R.'
'Micle, Andreea'
'Linden, Anthony'

_publ_section_title
;
 Synthesis of type II beta-turn surrogate dipeptides based on
 syn-alpha-amino-alpha,beta-dialkyl-beta-lactams.
;
_journal_issue 24
_journal_name_full 'Organic letters'
_journal_page_first 4443
_journal_page_last 4446
_journal_paper_doi 10.1021/ol048348c
_journal_volume 6
_journal_year 2004
_chemical_absolute_configuration ad
_chemical_formula_moiety 'C40 H50 N2 O3 Si2'
_chemical_formula_sum 'C40 H50 N2 O3 Si2'
_chemical_formula_weight 663.01
_chemical_name_systematic
;
   ?
;
_space_group_IT_number 19
_symmetry_cell_setting orthorhombic
_symmetry_Int_Tables_number 19
_symmetry_space_group_name_Hall 'P 2ac 2ab'
_symmetry_space_group_name_H-M 'P 21 21 21'
_atom_sites_solution_hydrogens geom
_atom_sites_solution_primary direct
_atom_sites_solution_secondary difmap
_audit_creation_date 03-11-19
_audit_creation_method SHELXL-97
_cell_angle_alpha 90.00
_cell_angle_beta 90.00
_cell_angle_gamma 90.00
_cell_formula_units_Z 4
_cell_length_a 13.4279(2)
_cell_length_b 16.4550(2)
_cell_length_c 17.0828(2)
_cell_measurement_reflns_used 6080
_cell_measurement_temperature 160(1)
_cell_measurement_theta_max 30.0
_cell_measurement_theta_min 2.0
_cell_volume 3774.55(8)
_computing_cell_refinement 'DENZO-SMN (Otwinowski & Minor, 1997)'
_computing_data_collection 'COLLECT (Nonius, 2000)'
_computing_data_reduction 'DENZO-SMN and SCALEPACK (Otwinowski & Minor, 1997)'
_computing_molecular_graphics 'ORTEPII (Johnson, 1976)'
_computing_publication_material 'SHELXL97 and PLATON (Spek, 2003)'
_computing_structure_refinement 'SHELXL97 (Sheldrick, 1997)'
_computing_structure_solution 'SIR92 (Altomare et al., 1994)'
_diffrn_ambient_temperature 160(1)
_diffrn_detector '65 mm CCD camera on \k goniostat'
_diffrn_detector_area_resol_mean 9
_diffrn_measured_fraction_theta_full 0.998
_diffrn_measured_fraction_theta_max 0.998
_diffrn_measurement_device_type 'Nonius KappaCCD area-detector diffractometer'
_diffrn_measurement_method '\f and \w scans with \k offsets'
_diffrn_radiation_monochromator 'horizontally mounted graphite crystal'
_diffrn_radiation_source 'Nonius FR590 sealed tube generator'
_diffrn_radiation_type 'Mo K\a'
_diffrn_radiation_wavelength 0.71073
_diffrn_reflns_av_R_equivalents 0.0620
_diffrn_reflns_av_sigmaI/netI 0.0603
_diffrn_reflns_limit_h_max 18
_diffrn_reflns_limit_h_min 0
_diffrn_reflns_limit_k_max 23
_diffrn_reflns_limit_k_min 0
_diffrn_reflns_limit_l_max 24
_diffrn_reflns_limit_l_min -23
_diffrn_reflns_number 79602
_diffrn_reflns_theta_full 30.02
_diffrn_reflns_theta_max 30.02
_diffrn_reflns_theta_min 2.48
_diffrn_standards_decay_% 0
_diffrn_standards_number 0
_exptl_absorpt_coefficient_mu 0.132
_exptl_absorpt_correction_type none
_exptl_crystal_colour colourless
_exptl_crystal_density_diffrn 1.167
_exptl_crystal_density_method 'not measured'
_exptl_crystal_description prism
_exptl_crystal_F_000 1424
_exptl_crystal_size_max 0.35
_exptl_crystal_size_mid 0.23
_exptl_crystal_size_min 0.18
_refine_diff_density_max 0.251
_refine_diff_density_min -0.234
_refine_diff_density_rms 0.040
_refine_ls_abs_structure_details 'Flack & Bernardinelli (1999; 2000)'
_refine_ls_abs_structure_Flack 0.07(7)
_refine_ls_extinction_coef 0.0059(6)
_refine_ls_extinction_expression Fc^*^=kFc[1+0.001xFc^2^\l^3^/sin(2\q)]^-1/4^
_refine_ls_extinction_method SHELXL
_refine_ls_goodness_of_fit_ref 1.014
_refine_ls_hydrogen_treatment constr
_refine_ls_matrix_type full
_refine_ls_number_parameters 434
_refine_ls_number_reflns 11024
_refine_ls_number_restraints 0
_refine_ls_restrained_S_all 1.014
_refine_ls_R_factor_all 0.0721
_refine_ls_R_factor_gt 0.0419
_refine_ls_shift/su_max 0.001
_refine_ls_shift/su_mean 0.000
_refine_ls_structure_factor_coef Fsqd
_refine_ls_weighting_details 'w=1/[\s^2^(Fo^2^)+(0.0461P)^2^+0.1576P] where P=(Fo^2^+2Fc^2^)/3'
_refine_ls_weighting_scheme calc
_refine_ls_wR_factor_gt 0.0858
_refine_ls_wR_factor_ref 0.0978
_reflns_number_gt 8107
_reflns_number_total 11032
_reflns_threshold_expression 'I > 2\s(I)'
_cod_data_source_file ol048348csi20040901_035745.cif
_cod_data_source_block 28
_cod_original_sg_symbol_H-M 'P 21 21 21   '
_cod_database_code 1506987

loop_
_symmetry_equiv_pos_as_xyz
'x, y, z'
'-x+1/2, -y, z+1/2'
'x+1/2, -y+1/2, -z'
'-x, y+1/2, -z+1/2'

loop_
_atom_site_label
_atom_site_type_symbol
_atom_site_fract_x
_atom_site_fract_y
_atom_site_fract_z
_atom_site_U_iso_or_equiv
_atom_site_adp_type
_atom_site_occupancy
_atom_site_symmetry_multiplicity
_atom_site_calc_flag
_atom_site_refinement_flags
Si1 Si 0.43830(3) 1.09308(3) 0.37182(3) 0.03517(12) Uani 1 1 d .
Si2 Si 0.29225(3) 1.15421(3) 0.51534(3) 0.03383(12) Uani 1 1 d .
O2 O 0.41096(8) 0.97661(6) 0.57172(6) 0.0335(3) Uani 1 1 d .
O7 O 0.50164(8) 0.85174(7) 0.45507(7) 0.0386(3) Uani 1 1 d .
O8 O 0.47339(8) 0.71798(6) 0.47270(7) 0.0334(2) Uani 1 1 d .
N1 N 0.31437(9) 0.99375(7) 0.45856(7) 0.0265(3) Uani 1 1 d .
N6 N 0.34632(9) 0.80238(7) 0.48839(7) 0.0259(3) Uani 1 1 d .
C2 C 0.35463(11) 0.95450(8) 0.52002(9) 0.0261(3) Uani 1 1 d .
C3 C 0.29145(11) 0.87710(8) 0.50279(8) 0.0258(3) Uani 1 1 d .
C4 C 0.25584(11) 0.92435(8) 0.42809(8) 0.0257(3) Uani 1 1 d .
H4 H 0.2878 0.9015 0.3800 0.031 Uiso 1 1 calc R
C5 C 0.32171(12) 1.07922(9) 0.43375(9) 0.0295(3) Uani 1 1 d .
H5 H 0.2657 1.0861 0.3958 0.035 Uiso 1 1 calc R
C7 C 0.44471(11) 0.79812(8) 0.47115(9) 0.0290(3) Uani 1 1 d .
C9 C 0.39149(11) 0.67160(8) 0.50579(9) 0.0304(3) Uani 1 1 d .
H9 H 0.3966 0.6745 0.5641 0.037 Uiso 1 1 calc R
C10 C 0.30034(11) 0.72147(8) 0.48045(9) 0.0267(3) Uani 1 1 d .
H10 H 0.2462 0.7153 0.5202 0.032 Uiso 1 1 calc R
C11 C 0.39349(11) 0.58402(9) 0.48236(9) 0.0302(3) Uani 1 1 d .
C12 C 0.33358(14) 0.53102(10) 0.52465(11) 0.0432(4) Uani 1 1 d .
H12 H 0.2930 0.5514 0.5658 0.052 Uiso 1 1 calc R
C13 C 0.33255(16) 0.44880(10) 0.50740(12) 0.0500(5) Uani 1 1 d .
H13 H 0.2906 0.4131 0.5360 0.060 Uiso 1 1 calc R
C14 C 0.39246(15) 0.41898(10) 0.44864(11) 0.0455(4) Uani 1 1 d .
H14 H 0.3929 0.3624 0.4374 0.055 Uiso 1 1 calc R
C15 C 0.45194(13) 0.47130(10) 0.40597(10) 0.0381(4) Uani 1 1 d .
H15 H 0.4930 0.4507 0.3653 0.046 Uiso 1 1 calc R
C16 C 0.45175(12) 0.55405(9) 0.42242(9) 0.0325(3) Uani 1 1 d .
H16 H 0.4918 0.5900 0.3924 0.039 Uiso 1 1 calc R
C17 C 0.25921(11) 0.70346(8) 0.39976(8) 0.0284(3) Uani 1 1 d .
C18 C 0.16754(13) 0.66497(9) 0.39466(10) 0.0373(4) Uani 1 1 d .
H18 H 0.1317 0.6529 0.4412 0.045 Uiso 1 1 calc R
C19 C 0.12755(15) 0.64383(11) 0.32286(12) 0.0493(5) Uani 1 1 d .
H19 H 0.0646 0.6177 0.3203 0.059 Uiso 1 1 calc R
C20 C 0.17867(16) 0.66059(11) 0.25538(11) 0.0506(5) Uani 1 1 d .
H20 H 0.1513 0.6458 0.2061 0.061 Uiso 1 1 calc R
C21 C 0.27029(16) 0.69916(11) 0.25909(10) 0.0467(5) Uani 1 1 d .
H21 H 0.3056 0.7109 0.2122 0.056 Uiso 1 1 calc R
C22 C 0.31072(13) 0.72069(10) 0.33095(9) 0.0362(4) Uani 1 1 d .
H22 H 0.3735 0.7472 0.3332 0.043 Uiso 1 1 calc R
C23 C 0.21085(11) 0.86374(9) 0.56582(8) 0.0278(3) Uani 1 1 d .
H231 H 0.1890 0.9174 0.5857 0.033 Uiso 1 1 calc R
H232 H 0.1525 0.8374 0.5411 0.033 Uiso 1 1 calc R
C24 C 0.24462(12) 0.81207(9) 0.63468(8) 0.0284(3) Uani 1 1 d .
C25 C 0.32808(13) 0.83362(10) 0.68076(9) 0.0371(4) Uani 1 1 d .
H25 H 0.3600 0.8844 0.6724 0.045 Uiso 1 1 calc R
C26 C 0.36332(14) 0.78227(11) 0.73706(9) 0.0416(4) Uani 1 1 d .
H26 H 0.4187 0.7985 0.7680 0.050 Uiso 1 1 calc R
C27 C 0.31906(13) 0.70530(10) 0.75043(9) 0.0362(4) Uani 1 1 d .
C28 C 0.35834(15) 0.64777(12) 0.80376(10) 0.0467(4) Uani 1 1 d .
H28 H 0.4158 0.6610 0.8336 0.056 Uiso 1 1 calc R
C29 C 0.31465(16) 0.57348(11) 0.81288(11) 0.0512(5) Uani 1 1 d .
H29 H 0.3419 0.5355 0.8489 0.061 Uiso 1 1 calc R
C30 C 0.23014(17) 0.55289(11) 0.76959(11) 0.0509(5) Uani 1 1 d .
H30 H 0.2008 0.5008 0.7760 0.061 Uiso 1 1 calc R
C31 C 0.18919(14) 0.60690(10) 0.71818(10) 0.0428(4) Uani 1 1 d .
H31 H 0.1311 0.5925 0.6896 0.051 Uiso 1 1 calc R
C32 C 0.23327(12) 0.68478(9) 0.70718(9) 0.0325(3) Uani 1 1 d .
C33 C 0.19651(12) 0.74026(9) 0.65061(8) 0.0300(3) Uani 1 1 d .
H33 H 0.1371 0.7274 0.6230 0.036 Uiso 1 1 calc R
C34 C 0.14571(11) 0.94033(9) 0.41377(8) 0.0295(3) Uani 1 1 d .
H341 H 0.1222 0.9815 0.4518 0.035 Uiso 1 1 calc R
H342 H 0.1082 0.8896 0.4236 0.035 Uiso 1 1 calc R
C35 C 0.12208(12) 0.97022(10) 0.33070(9) 0.0349(4) Uani 1 1 d .
H35 H 0.1731 1.0116 0.3157 0.042 Uiso 1 1 calc R
C36 C 0.12636(18) 0.90120(14) 0.27187(11) 0.0652(6) Uani 1 1 d .
H361 H 0.0771 0.8597 0.2859 0.098 Uiso 1 1 calc R
H362 H 0.1931 0.8771 0.2723 0.098 Uiso 1 1 calc R
H363 H 0.1117 0.9222 0.2195 0.098 Uiso 1 1 calc R
C37 C 0.02038(15) 1.01011(14) 0.32770(12) 0.0584(5) Uani 1 1 d .
H371 H 0.0068 1.0286 0.2742 0.088 Uiso 1 1 calc R
H372 H 0.0191 1.0567 0.3634 0.088 Uiso 1 1 calc R
H373 H -0.0306 0.9708 0.3436 0.088 Uiso 1 1 calc R
C38 C 0.42722(17) 1.02476(14) 0.28512(11) 0.0608(6) Uani 1 1 d .
H381 H 0.4860 1.0312 0.2517 0.091 Uiso 1 1 calc R
H382 H 0.3673 1.0390 0.2554 0.091 Uiso 1 1 calc R
H383 H 0.4225 0.9682 0.3027 0.091 Uiso 1 1 calc R
C39 C 0.44625(16) 1.20069(11) 0.33731(12) 0.0550(5) Uani 1 1 d .
H391 H 0.4638 1.2360 0.3814 0.083 Uiso 1 1 calc R
H392 H 0.3817 1.2174 0.3158 0.083 Uiso 1 1 calc R
H393 H 0.4974 1.2051 0.2966 0.083 Uiso 1 1 calc R
C40 C 0.55280(14) 1.06440(11) 0.42670(11) 0.0470(4) Uani 1 1 d .
H401 H 0.5458 1.0089 0.4469 0.071 Uiso 1 1 calc R
H402 H 0.5625 1.1021 0.4705 0.071 Uiso 1 1 calc R
H403 H 0.6105 1.0671 0.3916 0.071 Uiso 1 1 calc R
C41 C 0.21862(15) 1.23744(11) 0.46982(12) 0.0541(5) Uani 1 1 d .
H411 H 0.1572 1.2151 0.4476 0.081 Uiso 1 1 calc R
H412 H 0.2579 1.2630 0.4282 0.081 Uiso 1 1 calc R
H413 H 0.2020 1.2781 0.5097 0.081 Uiso 1 1 calc R
C42 C 0.40656(14) 1.19454(11) 0.56324(10) 0.0455(4) Uani 1 1 d .
H421 H 0.3877 1.2287 0.6078 0.068 Uiso 1 1 calc R
H422 H 0.4445 1.2270 0.5255 0.068 Uiso 1 1 calc R
H423 H 0.4476 1.1492 0.5816 0.068 Uiso 1 1 calc R
C43 C 0.21160(15) 1.10430(11) 0.58954(11) 0.0494(5) Uani 1 1 d .
H431 H 0.2499 1.0626 0.6173 0.074 Uiso 1 1 calc R
H432 H 0.1545 1.0789 0.5634 0.074 Uiso 1 1 calc R
H433 H 0.1878 1.1450 0.6270 0.074 Uiso 1 1 calc R

loop_
_atom_site_aniso_label
_atom_site_aniso_U_11
_atom_site_aniso_U_22
_atom_site_aniso_U_33
_atom_site_aniso_U_23
_atom_site_aniso_U_13
_atom_site_aniso_U_12
Si1 0.0350(3) 0.0340(2) 0.0365(2) 0.00333(18) 0.0055(2) -0.0015(2)
Si2 0.0331(2) 0.0281(2) 0.0403(2) -0.00466(18) 0.0003(2) -0.00180(18)
O2 0.0358(6) 0.0341(5) 0.0306(6) 0.0001(5) -0.0085(5) -0.0072(5)
O7 0.0270(6) 0.0336(6) 0.0552(7) -0.0017(5) 0.0054(5) -0.0047(5)
O8 0.0239(6) 0.0266(5) 0.0495(6) 0.0002(5) -0.0008(5) 0.0027(4)
N1 0.0267(7) 0.0253(6) 0.0276(6) 0.0002(5) -0.0032(5) -0.0005(5)
N6 0.0227(6) 0.0225(6) 0.0325(6) -0.0020(5) -0.0011(5) 0.0000(5)
C2 0.0239(8) 0.0260(7) 0.0284(8) -0.0016(6) 0.0003(6) 0.0004(6)
C3 0.0240(8) 0.0233(7) 0.0301(8) -0.0027(6) -0.0046(6) 0.0011(6)
C4 0.0264(8) 0.0264(7) 0.0244(7) -0.0014(6) -0.0014(6) -0.0007(6)
C5 0.0308(8) 0.0258(7) 0.0318(8) 0.0028(6) -0.0043(6) -0.0001(6)
C7 0.0249(8) 0.0291(7) 0.0330(8) -0.0021(6) -0.0024(7) 0.0020(6)
C9 0.0291(8) 0.0297(8) 0.0325(8) 0.0008(6) -0.0018(6) -0.0001(6)
C10 0.0255(8) 0.0233(7) 0.0312(7) -0.0009(6) 0.0017(6) -0.0016(6)
C11 0.0306(8) 0.0271(7) 0.0329(8) 0.0027(6) -0.0053(7) 0.0030(6)
C12 0.0510(11) 0.0319(9) 0.0465(10) 0.0019(8) 0.0121(9) 0.0011(8)
C13 0.0599(13) 0.0304(8) 0.0597(12) 0.0044(8) 0.0132(10) -0.0039(8)
C14 0.0521(11) 0.0297(8) 0.0547(11) -0.0026(8) -0.0027(9) 0.0025(8)
C15 0.0365(10) 0.0357(8) 0.0422(9) -0.0052(7) -0.0050(7) 0.0051(8)
C16 0.0289(9) 0.0354(8) 0.0332(8) 0.0012(7) -0.0041(7) 0.0006(7)
C17 0.0261(8) 0.0253(7) 0.0338(8) -0.0041(6) -0.0019(6) 0.0048(6)
C18 0.0310(9) 0.0331(8) 0.0476(10) -0.0066(7) -0.0032(7) -0.0011(7)
C19 0.0444(11) 0.0446(10) 0.0588(12) -0.0098(9) -0.0187(10) -0.0044(9)
C20 0.0633(13) 0.0404(9) 0.0482(11) -0.0089(8) -0.0244(10) 0.0044(9)
C21 0.0657(14) 0.0419(9) 0.0323(9) -0.0025(8) -0.0040(8) 0.0045(9)
C22 0.0361(10) 0.0380(8) 0.0346(9) 0.0011(7) -0.0024(7) 0.0001(7)
C23 0.0248(8) 0.0312(7) 0.0274(7) -0.0016(6) 0.0006(6) -0.0001(6)
C24 0.0293(8) 0.0306(7) 0.0253(7) -0.0014(6) 0.0019(6) -0.0002(6)
C25 0.0387(10) 0.0386(9) 0.0341(8) 0.0022(7) -0.0040(7) -0.0098(7)
C26 0.0396(10) 0.0516(10) 0.0336(9) 0.0055(7) -0.0097(7) -0.0106(8)
C27 0.0377(10) 0.0418(9) 0.0291(8) 0.0044(7) 0.0044(7) 0.0023(7)
C28 0.0474(11) 0.0571(11) 0.0357(9) 0.0093(8) 0.0030(8) 0.0100(9)
C29 0.0643(14) 0.0455(10) 0.0439(10) 0.0146(8) 0.0150(10) 0.0162(9)
C30 0.0673(14) 0.0379(9) 0.0476(11) 0.0073(8) 0.0196(10) 0.0022(9)
C31 0.0461(11) 0.0397(9) 0.0426(10) -0.0002(8) 0.0116(8) -0.0065(8)
C32 0.0360(9) 0.0335(8) 0.0279(8) -0.0017(6) 0.0090(7) 0.0014(7)
C33 0.0260(8) 0.0362(8) 0.0276(7) -0.0019(6) 0.0018(6) -0.0034(7)
C34 0.0262(8) 0.0343(8) 0.0281(8) -0.0009(6) -0.0034(6) -0.0011(6)
C35 0.0301(9) 0.0422(9) 0.0324(8) 0.0051(7) -0.0061(7) -0.0002(7)
C36 0.0763(15) 0.0827(14) 0.0367(10) -0.0175(10) -0.0191(10) 0.0187(13)
C37 0.0478(12) 0.0724(13) 0.0552(11) 0.0098(10) -0.0156(9) 0.0194(10)
C38 0.0628(14) 0.0744(13) 0.0452(11) -0.0117(10) 0.0172(10) -0.0118(12)
C39 0.0499(12) 0.0519(11) 0.0632(12) 0.0221(10) 0.0105(10) -0.0011(10)
C40 0.0376(10) 0.0448(10) 0.0587(11) 0.0061(8) 0.0076(9) 0.0019(8)
C41 0.0518(12) 0.0328(9) 0.0777(13) -0.0068(9) -0.0080(11) 0.0082(8)
C42 0.0463(11) 0.0456(10) 0.0447(10) -0.0093(8) -0.0034(8) -0.0079(8)
C43 0.0521(12) 0.0473(10) 0.0487(10) -0.0170(8) 0.0141(9) -0.0068(9)

loop_
_atom_type_symbol
_atom_type_description
_atom_type_number_in_cell
_atom_type_scat_dispersion_real
_atom_type_scat_dispersion_imag
_atom_type_scat_source
C C 160 0.0033 0.0016
; International Tables for Crystallography (1992).
Vol. C, Tables 4.2.6.8 and 6.1.1.4
;
H H 200 0.0000 0.0000
; International Tables for Crystallography (1992).
Vol. C, Tables 4.2.6.8 and 6.1.1.4
;
N N 8 0.0061 0.0033
; International Tables for Crystallography (1992).
Vol. C, Tables 4.2.6.8 and 6.1.1.4
;
O O 12 0.0106 0.0060
; International Tables for Crystallography (1992).
Vol. C, Tables 4.2.6.8 and 6.1.1.4
;
Si Si 8 0.0817 0.0704
; International Tables for Crystallography (1992).
Vol. C, Tables 4.2.6.8 and 6.1.1.4
;

loop_
_geom_angle_atom_site_label_1
_geom_angle_atom_site_label_2
_geom_angle_atom_site_label_3
_geom_angle
C40 Si1 C38 108.23(10)
C40 Si1 C39 110.60(9)
C38 Si1 C39 108.97(10)
C40 Si1 C5 111.66(7)
C38 Si1 C5 107.67(8)
C39 Si1 C5 109.62(8)
C43 Si2 C41 107.51(10)
C43 Si2 C42 109.76(9)
C41 Si2 C42 111.08(9)
C43 Si2 C5 109.52(7)
C41 Si2 C5 106.37(8)
C42 Si2 C5 112.44(8)
C7 O8 C9 107.42(11)
C2 N1 C5 130.99(12)
C2 N1 C4 96.74(11)
C5 N1 C4 132.15(12)
C7 N6 C3 125.05(12)
C7 N6 C10 109.97(11)
C3 N6 C10 124.55(12)
O2 C2 N1 132.19(13)
O2 C2 C3 135.97(13)
N1 C2 C3 91.49(11)
N6 C3 C23 110.67(11)
N6 C3 C2 116.56(12)
C23 C3 C2 111.51(11)
N6 C3 C4 115.84(11)
C23 C3 C4 115.12(12)
C2 C3 C4 85.10(10)
N1 C4 C34 116.04(12)
N1 C4 C3 86.24(10)
C34 C4 C3 120.84(12)
N1 C4 H4 110.5
C34 C4 H4 110.5
C3 C4 H4 110.5
N1 C5 Si2 113.25(10)
N1 C5 Si1 109.24(10)
Si2 C5 Si1 120.02(8)
N1 C5 H5 104.2
Si2 C5 H5 104.2
Si1 C5 H5 104.2
O7 C7 N6 129.27(14)
O7 C7 O8 122.12(14)
N6 C7 O8 108.59(12)
O8 C9 C11 112.85(12)
O8 C9 C10 102.29(11)
C11 C9 C10 116.97(13)
O8 C9 H9 108.1
C11 C9 H9 108.1
C10 C9 H9 108.1
N6 C10 C17 114.41(12)
N6 C10 C9 97.06(11)
C17 C10 C9 116.28(12)
N6 C10 H10 109.5
C17 C10 H10 109.5
C9 C10 H10 109.5
C16 C11 C12 119.34(14)
C16 C11 C9 123.57(14)
C12 C11 C9 117.08(14)
C13 C12 C11 120.56(17)
C13 C12 H12 119.7
C11 C12 H12 119.7
C14 C13 C12 119.84(17)
C14 C13 H13 120.1
C12 C13 H13 120.1
C13 C14 C15 120.01(16)
C13 C14 H14 120.0
C15 C14 H14 120.0
C14 C15 C16 120.16(16)
C14 C15 H15 119.9
C16 C15 H15 119.9
C11 C16 C15 120.07(16)
C11 C16 H16 120.0
C15 C16 H16 120.0
C18 C17 C22 118.72(14)
C18 C17 C10 118.05(14)
C22 C17 C10 123.18(14)
C19 C18 C17 121.00(17)
C19 C18 H18 119.5
C17 C18 H18 119.5
C20 C19 C18 120.07(17)
C20 C19 H19 120.0
C18 C19 H19 120.0
C19 C20 C21 119.91(17)
C19 C20 H20 120.0
C21 C20 H20 120.0
C20 C21 C22 120.30(18)
C20 C21 H21 119.9
C22 C21 H21 119.9
C21 C22 C17 120.00(16)
C21 C22 H22 120.0
C17 C22 H22 120.0
C24 C23 C3 114.23(13)
C24 C23 H231 108.7
C3 C23 H231 108.7
C24 C23 H232 108.7
C3 C23 H232 108.7
H231 C23 H232 107.6
C33 C24 C25 118.54(14)
C33 C24 C23 119.60(14)
C25 C24 C23 121.78(13)
C26 C25 C24 120.78(15)
C26 C25 H25 119.6
C24 C25 H25 119.6
C25 C26 C27 121.41(16)
C25 C26 H26 119.3
C27 C26 H26 119.3
C32 C27 C28 118.79(16)
C32 C27 C26 118.18(14)
C28 C27 C26 123.01(17)
C29 C28 C27 120.81(18)
C29 C28 H28 119.6
C27 C28 H28 119.6
C28 C29 C30 120.42(17)
C28 C29 H29 119.8
C30 C29 H29 119.8
C31 C30 C29 120.67(17)
C31 C30 H30 119.7
C29 C30 H30 119.7
C30 C31 C32 120.22(18)
C30 C31 H31 119.9
C32 C31 H31 119.9
C27 C32 C33 119.18(14)
C27 C32 C31 119.09(15)
C33 C32 C31 121.63(16)
C24 C33 C32 121.67(15)
C24 C33 H33 119.2
C32 C33 H33 119.2
C4 C34 C35 113.88(13)
C4 C34 H341 108.8
C35 C34 H341 108.8
C4 C34 H342 108.8
C35 C34 H342 108.8
H341 C34 H342 107.7
C37 C35 C36 109.62(15)
C37 C35 C34 110.87(14)
C36 C35 C34 111.38(14)
C37 C35 H35 108.3
C36 C35 H35 108.3
C34 C35 H35 108.3
C35 C36 H361 109.5
C35 C36 H362 109.5
H361 C36 H362 109.5
C35 C36 H363 109.5
H361 C36 H363 109.5
H362 C36 H363 109.5
C35 C37 H371 109.5
C35 C37 H372 109.5
H371 C37 H372 109.5
C35 C37 H373 109.5
H371 C37 H373 109.5
H372 C37 H373 109.5
Si1 C38 H381 109.5
Si1 C38 H382 109.5
H381 C38 H382 109.5
Si1 C38 H383 109.5
H381 C38 H383 109.5
H382 C38 H383 109.5
Si1 C39 H391 109.5
Si1 C39 H392 109.5
H391 C39 H392 109.5
Si1 C39 H393 109.5
H391 C39 H393 109.5
H392 C39 H393 109.5
Si1 C40 H401 109.5
Si1 C40 H402 109.5
H401 C40 H402 109.5
Si1 C40 H403 109.5
H401 C40 H403 109.5
H402 C40 H403 109.5
Si2 C41 H411 109.5
Si2 C41 H412 109.5
H411 C41 H412 109.5
Si2 C41 H413 109.5
H411 C41 H413 109.5
H412 C41 H413 109.5
Si2 C42 H421 109.5
Si2 C42 H422 109.5
H421 C42 H422 109.5
Si2 C42 H423 109.5
H421 C42 H423 109.5
H422 C42 H423 109.5
Si2 C43 H431 109.5
Si2 C43 H432 109.5
H431 C43 H432 109.5
Si2 C43 H433 109.5
H431 C43 H433 109.5
H432 C43 H433 109.5

loop_
_geom_bond_atom_site_label_1
_geom_bond_atom_site_label_2
_geom_bond_distance
Si1 C40 1.8616(19)
Si1 C38 1.8655(19)
Si1 C39 1.8694(18)
Si1 C5 1.9032(16)
Si2 C43 1.8586(19)
Si2 C41 1.8596(19)
Si2 C42 1.8618(18)
Si2 C5 1.9030(15)
O2 C2 1.2183(17)
O7 C7 1.1993(18)
O8 C7 1.3740(16)
O8 C9 1.4530(18)
N1 C2 1.3460(19)
N1 C5 1.4722(18)
N1 C4 1.4808(18)
N6 C7 1.3553(19)
N6 C3 1.4543(17)
N6 C10 1.4739(17)
C2 C3 1.5584(19)
C3 C23 1.542(2)
C3 C4 1.569(2)
C4 C34 1.522(2)
C4 H4 1.0000
C5 H5 1.0000
C9 C11 1.496(2)
C9 C10 1.536(2)
C9 H9 1.0000
C10 C17 1.514(2)
C10 H10 1.0000
C11 C16 1.380(2)
C11 C12 1.389(2)
C12 C13 1.385(2)
C12 H12 0.9500
C13 C14 1.377(3)
C13 H13 0.9500
C14 C15 1.382(3)
C14 H14 0.9500
C15 C16 1.390(2)
C15 H15 0.9500
C16 H16 0.9500
C17 C18 1.387(2)
C17 C22 1.393(2)
C18 C19 1.383(2)
C18 H18 0.9500
C19 C20 1.370(3)
C19 H19 0.9500
C20 C21 1.386(3)
C20 H20 0.9500
C21 C22 1.388(2)
C21 H21 0.9500
C22 H22 0.9500
C23 C24 1.521(2)
C23 H231 0.9900
C23 H232 0.9900
C24 C33 1.374(2)
C24 C25 1.415(2)
C25 C26 1.365(2)
C25 H25 0.9500
C26 C27 1.418(2)
C26 H26 0.9500
C27 C32 1.409(2)
C27 C28 1.416(2)
C28 C29 1.365(3)
C28 H28 0.9500
C29 C30 1.396(3)
C29 H29 0.9500
C30 C31 1.365(3)
C30 H30 0.9500
C31 C32 1.424(2)
C31 H31 0.9500
C32 C33 1.418(2)
C33 H33 0.9500
C34 C35 1.535(2)
C34 H341 0.9900
C34 H342 0.9900
C35 C37 1.516(3)
C35 C36 1.518(2)
C35 H35 1.0000
C36 H361 0.9800
C36 H362 0.9800
C36 H363 0.9800
C37 H371 0.9800
C37 H372 0.9800
C37 H373 0.9800
C38 H381 0.9800
C38 H382 0.9800
C38 H383 0.9800
C39 H391 0.9800
C39 H392 0.9800
C39 H393 0.9800
C40 H401 0.9800
C40 H402 0.9800
C40 H403 0.9800
C41 H411 0.9800
C41 H412 0.9800
C41 H413 0.9800
C42 H421 0.9800
C42 H422 0.9800
C42 H423 0.9800
C43 H431 0.9800
C43 H432 0.9800
C43 H433 0.9800

loop_
_geom_torsion_atom_site_label_1
_geom_torsion_atom_site_label_2
_geom_torsion_atom_site_label_3
_geom_torsion_atom_site_label_4
_geom_torsion
C5 N1 C2 O2 -2.6(3)
C4 N1 C2 O2 -179.03(16)
C5 N1 C2 C3 171.25(15)
C4 N1 C2 C3 -5.18(11)
C7 N6 C3 C23 -144.76(14)
C10 N6 C3 C23 43.54(17)
C7 N6 C3 C2 -16.0(2)
C10 N6 C3 C2 172.34(12)
C7 N6 C3 C4 81.86(17)
C10 N6 C3 C4 -89.84(16)
O2 C2 C3 N6 -65.2(2)
N1 C2 C3 N6 121.38(13)
O2 C2 C3 C23 63.2(2)
N1 C2 C3 C23 -110.22(12)
O2 C2 C3 C4 178.32(18)
N1 C2 C3 C4 4.88(11)
C2 N1 C4 C34 127.82(13)
C5 N1 C4 C34 -48.5(2)
C2 N1 C4 C3 5.16(11)
C5 N1 C4 C3 -171.21(15)
N6 C3 C4 N1 -121.63(12)
C23 C3 C4 N1 107.05(12)
C2 C3 C4 N1 -4.44(10)
N6 C3 C4 C34 120.12(14)
C23 C3 C4 C34 -11.20(18)
C2 C3 C4 C34 -122.68(13)
C2 N1 C5 Si2 -51.08(19)
C4 N1 C5 Si2 124.13(14)
C2 N1 C5 Si1 85.53(16)
C4 N1 C5 Si1 -99.25(16)
C43 Si2 C5 N1 -24.29(14)
C41 Si2 C5 N1 -140.19(12)
C42 Si2 C5 N1 98.02(12)
C43 Si2 C5 Si1 -155.78(10)
C41 Si2 C5 Si1 88.32(11)
C42 Si2 C5 Si1 -33.47(12)
C40 Si1 C5 N1 -58.88(12)
C38 Si1 C5 N1 59.80(13)
C39 Si1 C5 N1 178.20(11)
C40 Si1 C5 Si2 74.32(10)
C38 Si1 C5 Si2 -167.00(10)
C39 Si1 C5 Si2 -48.60(12)
C3 N6 C7 O7 -10.1(3)
C10 N6 C7 O7 162.61(16)
C3 N6 C7 O8 171.33(12)
C10 N6 C7 O8 -15.93(16)
C9 O8 C7 O7 171.28(14)
C9 O8 C7 N6 -10.05(16)
C7 O8 C9 C11 156.80(13)
C7 O8 C9 C10 30.25(14)
C7 N6 C10 C17 -90.43(15)
C3 N6 C10 C17 82.35(17)
C7 N6 C10 C9 32.67(15)
C3 N6 C10 C9 -154.55(13)
O8 C9 C10 N6 -36.26(13)
C11 C9 C10 N6 -160.10(13)
O8 C9 C10 C17 85.45(14)
C11 C9 C10 C17 -38.39(19)
O8 C9 C11 C16 -14.0(2)
C10 C9 C11 C16 104.26(17)
O8 C9 C11 C12 165.28(14)
C10 C9 C11 C12 -76.45(19)
C16 C11 C12 C13 0.4(3)
C9 C11 C12 C13 -178.91(17)
C11 C12 C13 C14 1.0(3)
C12 C13 C14 C15 -1.3(3)
C13 C14 C15 C16 0.3(3)
C12 C11 C16 C15 -1.5(2)
C9 C11 C16 C15 177.81(15)
C14 C15 C16 C11 1.2(3)
N6 C10 C17 C18 -137.84(13)
C9 C10 C17 C18 110.16(15)
N6 C10 C17 C22 44.85(19)
C9 C10 C17 C22 -67.15(18)
C22 C17 C18 C19 0.1(2)
C10 C17 C18 C19 -177.38(15)
C17 C18 C19 C20 0.2(3)
C18 C19 C20 C21 -0.3(3)
C19 C20 C21 C22 0.2(3)
C20 C21 C22 C17 0.1(3)
C18 C17 C22 C21 -0.2(2)
C10 C17 C22 C21 177.11(15)
N6 C3 C23 C24 41.62(16)
C2 C3 C23 C24 -89.86(14)
C4 C3 C23 C24 175.36(11)
C3 C23 C24 C33 -119.31(15)
C3 C23 C24 C25 57.25(19)
C33 C24 C25 C26 3.4(2)
C23 C24 C25 C26 -173.16(15)
C24 C25 C26 C27 1.2(3)
C25 C26 C27 C32 -3.9(2)
C25 C26 C27 C28 174.71(16)
C32 C27 C28 C29 0.5(3)
C26 C27 C28 C29 -178.04(17)
C27 C28 C29 C30 0.0(3)
C28 C29 C30 C31 -0.7(3)
C29 C30 C31 C32 0.9(3)
C28 C27 C32 C33 -176.65(14)
C26 C27 C32 C33 2.0(2)
C28 C27 C32 C31 -0.3(2)
C26 C27 C32 C31 178.33(15)
C30 C31 C32 C27 -0.4(2)
C30 C31 C32 C33 175.84(15)
C25 C24 C33 C32 -5.3(2)
C23 C24 C33 C32 171.35(13)
C27 C32 C33 C24 2.6(2)
C31 C32 C33 C24 -173.63(15)
N1 C4 C34 C35 90.68(16)
C3 C4 C34 C35 -167.38(12)
C4 C34 C35 C37 -161.74(14)
C4 C34 C35 C36 75.91(19)

loop_
_cod_related_entry_id
_cod_related_entry_database
_cod_related_entry_code
1 ChemSpider 10363940
